data_2212189
loop_
_publ_author_name
'Zhao, Hong-Yan'
'Shi, Jing-Min'
'Liu, Lian-Dong'

_publ_section_title
;
 Tetrakis[3-(pyrazin-2-yloxy)pyridine-\k<i>N</i>]dithiocyanatomanganese(II)
;
_journal_coeditor_code HB2251
_journal_issue 2
_journal_name_full 'Acta Crystallographica Section E'
_journal_page_first m441
_journal_page_last m442
_journal_paper_doi 10.1107/S1600536807000487
_journal_volume 63
_journal_year 2007
_chemical_formula_iupac '[Mn (N C S)2 (C9 H7 N3 O)4]'
_chemical_formula_moiety 'C38 H28 Mn N14 O4 S2'
_chemical_formula_sum 'C38 H28 Mn N14 O4 S2'
_chemical_formula_weight 863.80
_chemical_name_systematic
;
Tetrakis[3-(pyrazin-2-yloxy)pyridine-\kN]dithiocyanatomanganese(II)
;
_space_group_IT_number 2
_symmetry_cell_setting triclinic
_symmetry_space_group_name_Hall '-P 1'
_symmetry_space_group_name_H-M 'P -1'
_atom_sites_solution_hydrogens geom
_atom_sites_solution_primary direct
_atom_sites_solution_secondary difmap
_audit_creation_method SHELXL-97
_cell_angle_alpha 76.749(4)
_cell_angle_beta 68.154(3)
_cell_angle_gamma 88.666(4)
_cell_formula_units_Z 1
_cell_length_a 9.421(2)
_cell_length_b 9.729(2)
_cell_length_c 11.650(3)
_cell_measurement_reflns_used 1347
_cell_measurement_temperature 298(2)
_cell_measurement_theta_max 23.39
_cell_measurement_theta_min 2.16
_cell_volume 962.5(4)
_computing_cell_refinement 'SAINT (Bruker, 1997)'
_computing_data_collection 'SMART (Bruker, 1997)'
_computing_data_reduction SAINT
_computing_molecular_graphics SHELXTL
_computing_publication_material SHELXTL
_computing_structure_refinement SHELXTL
_computing_structure_solution 'SHELXTL  (Bruker, 2001)'
_diffrn_ambient_temperature 298(2)
_diffrn_measured_fraction_theta_full 0.979
_diffrn_measured_fraction_theta_max 0.979
_diffrn_measurement_device_type 'Bruker SMART APEX CCD'
_diffrn_measurement_method \w
_diffrn_radiation_monochromator graphite
_diffrn_radiation_source 'fine-focus sealed tube'
_diffrn_radiation_type MoK\a
_diffrn_radiation_wavelength 0.71073
_diffrn_reflns_av_R_equivalents 0.0209
_diffrn_reflns_av_sigmaI/netI 0.0514
_diffrn_reflns_limit_h_max 9
_diffrn_reflns_limit_h_min -11
_diffrn_reflns_limit_k_max 11
_diffrn_reflns_limit_k_min -11
_diffrn_reflns_limit_l_max 13
_diffrn_reflns_limit_l_min -14
_diffrn_reflns_number 5227
_diffrn_reflns_theta_full 26.00
_diffrn_reflns_theta_max 26.00
_diffrn_reflns_theta_min 1.94
_exptl_absorpt_coefficient_mu 0.514
_exptl_absorpt_correction_T_max 0.965
_exptl_absorpt_correction_T_min 0.817
_exptl_absorpt_correction_type multi-scan
_exptl_absorpt_process_details '(SADABS; Sheldrick, 1996)'
_exptl_crystal_colour colorless
_exptl_crystal_density_diffrn 1.490
_exptl_crystal_density_method 'not measured'
_exptl_crystal_description prism
_exptl_crystal_F_000 443
_exptl_crystal_size_max 0.41
_exptl_crystal_size_mid 0.38
_exptl_crystal_size_min 0.07
_refine_diff_density_max 0.482
_refine_diff_density_min -0.266
_refine_ls_extinction_method none
_refine_ls_goodness_of_fit_ref 1.030
_refine_ls_hydrogen_treatment constr
_refine_ls_matrix_type full
_refine_ls_number_parameters 268
_refine_ls_number_reflns 3708
_refine_ls_number_restraints 0
_refine_ls_restrained_S_all 1.030
_refine_ls_R_factor_all 0.0693
_refine_ls_R_factor_gt 0.0531
_refine_ls_shift/su_max 0.001
_refine_ls_shift/su_mean 0.000
_refine_ls_structure_factor_coef Fsqd
_refine_ls_weighting_details 'calc w=1/[\s^2^(Fo^2^)+(0.0569P)^2^+0.0965P] where P=(Fo^2^+2Fc^2^)/3'
_refine_ls_weighting_scheme calc
_refine_ls_wR_factor_gt 0.1130
_refine_ls_wR_factor_ref 0.1204
_reflns_number_gt 2946
_reflns_number_total 3708
_reflns_threshold_expression I>2\s(I)
_cod_data_source_file hb2251.cif
_cod_data_source_block I
_cod_depositor_comments
;
The following automatic conversions were performed:
'_symmetry_cell_setting' value 'Triclinic' changed to 'triclinic'
according to '/home/saulius/struct/CIF-dictionaries/cif_core.dic'
dictionary named 'cif_core.dic' version 2.4.1 from
2010-06-29.

'_geom_bond_publ_flag' value 'Y' changed to 'y' according to
'/home/saulius/struct/CIF-dictionaries/cif_core.dic' dictionary named
'cif_core.dic' version 2.4.1 from 2010-06-29 (3 times).

Automatic conversion script
Id: cif_fix_enum 1527 2010-12-29 10:47:43Z saulius 

The following automatic conversions were performed:

'_symmetry_cell_setting' value 'Triclinic' changed to 'triclinic'
according to /home/saulius/struct/CIF-dictionaries/cif_core.dic
dictionary named 'cif_core.dic' version 2.4.1 from
2010-06-29.

'_geom_bond_publ_flag' value 'Y' changed to 'y'
according to /home/saulius/struct/CIF-dictionaries/cif_core.dic
dictionary named 'cif_core.dic' version 2.4.1 from 2010-06-29 (3
times).

Automatic conversion script
Id: cif_fix_values 1715 2011-07-08 13:25:40Z adriana 
;
_cod_original_cell_volume 962.4(4)
_cod_database_code 2212189
_cod_database_fobs_code 2212189

loop_
_symmetry_equiv_pos_as_xyz
'x, y, z'
'-x, -y, -z'

loop_
_atom_site_type_symbol
_atom_site_label
_atom_site_fract_x
_atom_site_fract_y
_atom_site_fract_z
_atom_site_U_iso_or_equiv
_atom_site_adp_type
_atom_site_calc_flag
_atom_site_refinement_flags
_atom_site_occupancy
Mn Mn1 0.5000 0.5000 0.0000 0.03131(18) Uani d S 1
S S2 -0.04610(9) 0.52759(10) 0.19948(9) 0.0629(3) Uani d . 1
O O1 0.6719(2) 0.1772(2) 0.38581(19) 0.0438(5) Uani d . 1
N N2 0.4566(2) 0.3418(2) 0.1963(2) 0.0362(5) Uani d . 1
N N3 0.6374(3) 0.3626(3) 0.4836(2) 0.0452(6) Uani d . 1
N N5 0.5025(2) 0.6896(2) 0.0872(2) 0.0388(6) Uani d . 1
O O2 0.7201(2) 0.8162(2) 0.2444(2) 0.0501(5) Uani d . 1
N N1 0.2576(2) 0.5096(2) 0.0472(2) 0.0412(6) Uani d . 1
C C17 0.4025(3) 0.1602(3) 0.4318(3) 0.0458(7) Uani d . 1
H H17 0.3846 0.1000 0.5111 0.055 Uiso calc R 1
C C13 0.7162(3) 0.2568(3) 0.4512(3) 0.0354(6) Uani d . 1
N N6 0.8154(3) 1.0398(3) 0.1162(2) 0.0459(6) Uani d . 1
C C19 0.1297(3) 0.5170(3) 0.1102(3) 0.0334(6) Uani d . 1
C C15 0.3160(3) 0.2847(3) 0.2726(3) 0.0435(7) Uani d . 1
H H15 0.2356 0.3070 0.2451 0.052 Uiso calc R 1
C C5 0.6088(3) 0.7071(3) 0.1345(3) 0.0377(6) Uani d . 1
H H5 0.6848 0.6433 0.1284 0.045 Uiso calc R 1
C C18 0.5464(3) 0.2171(3) 0.3534(3) 0.0347(6) Uani d . 1
C C10 0.8232(3) 0.9306(3) 0.2021(3) 0.0389(7) Uani d . 1
C C8 0.9327(3) 0.9214(3) 0.2564(3) 0.0475(8) Uani d . 1
H H8 0.9347 0.8390 0.3149 0.057 Uiso calc R 1
C C4 0.6096(3) 0.8153(3) 0.1914(3) 0.0388(7) Uani d . 1
C C12 0.8443(3) 0.2177(3) 0.4792(3) 0.0482(8) Uani d . 1
H H12 0.8948 0.1400 0.4539 0.058 Uiso calc R 1
C C7 1.0266(4) 1.1405(4) 0.1394(4) 0.0585(9) Uani d . 1
H H7 1.0958 1.2181 0.1159 0.070 Uiso calc R 1
C C9 0.6895(4) 0.4341(4) 0.5475(3) 0.0597(9) Uani d . 1
H H9 0.6373 0.5103 0.5743 0.072 Uiso calc R 1
N N4 0.8954(3) 0.2890(3) 0.5413(3) 0.0605(8) Uani d . 1
C C16 0.2849(3) 0.1948(3) 0.3898(3) 0.0522(8) Uani d . 1
H H16 0.1853 0.1576 0.4403 0.063 Uiso calc R 1
N N7 1.0340(3) 1.0281(3) 0.2259(3) 0.0567(7) Uani d . 1
C C14 0.5703(3) 0.3074(3) 0.2379(3) 0.0359(6) Uani d . 1
H H14 0.6691 0.3461 0.1865 0.043 Uiso calc R 1
C C11 0.8165(4) 0.3986(4) 0.5743(4) 0.0627(10) Uani d . 1
H H11 0.8492 0.4528 0.6171 0.075 Uiso calc R 1
C C2 0.3892(3) 0.8931(3) 0.1549(4) 0.0616(10) Uani d . 1
H H2 0.3117 0.9553 0.1612 0.074 Uiso calc R 1
C C6 0.9220(3) 1.1467(3) 0.0836(3) 0.0548(8) Uani d . 1
H H6 0.9241 1.2269 0.0213 0.066 Uiso calc R 1
C C1 0.3956(3) 0.7836(3) 0.0972(3) 0.0492(8) Uani d . 1
H H1 0.3221 0.7746 0.0634 0.059 Uiso calc R 1
C C3 0.4986(3) 0.9096(3) 0.2033(3) 0.0553(9) Uani d . 1
H H3 0.4970 0.9828 0.2428 0.066 Uiso calc R 1

loop_
_atom_site_aniso_label
_atom_site_aniso_U_11
_atom_site_aniso_U_22
_atom_site_aniso_U_33
_atom_site_aniso_U_12
_atom_site_aniso_U_13
_atom_site_aniso_U_23
Mn1 0.0252(3) 0.0392(4) 0.0313(3) 0.0019(2) -0.0124(2) -0.0088(3)
S2 0.0330(4) 0.0801(7) 0.0581(6) 0.0091(4) -0.0038(4) -0.0065(5)
O1 0.0482(11) 0.0433(12) 0.0525(13) 0.0147(9) -0.0306(10) -0.0162(10)
N2 0.0351(12) 0.0419(14) 0.0335(13) 0.0015(10) -0.0156(10) -0.0079(10)
N3 0.0399(13) 0.0501(16) 0.0498(16) 0.0046(12) -0.0186(12) -0.0169(13)
N5 0.0328(12) 0.0432(14) 0.0446(14) 0.0021(10) -0.0166(11) -0.0145(11)
O2 0.0575(13) 0.0445(12) 0.0612(14) -0.0039(10) -0.0380(12) -0.0101(10)
N1 0.0297(12) 0.0498(15) 0.0457(15) 0.0033(11) -0.0156(11) -0.0119(12)
C17 0.0462(17) 0.0496(19) 0.0353(17) 0.0054(14) -0.0138(14) -0.0007(14)
C13 0.0371(15) 0.0374(16) 0.0302(15) -0.0008(12) -0.0138(12) -0.0027(12)
N6 0.0463(14) 0.0436(15) 0.0509(16) 0.0064(12) -0.0227(13) -0.0102(12)
C19 0.0343(15) 0.0316(15) 0.0362(15) 0.0002(11) -0.0191(13) -0.0017(12)
C15 0.0372(15) 0.0488(18) 0.0463(18) -0.0035(13) -0.0219(14) -0.0035(14)
C5 0.0319(14) 0.0397(16) 0.0417(17) 0.0022(12) -0.0143(12) -0.0090(13)
C18 0.0385(15) 0.0337(15) 0.0389(16) 0.0089(12) -0.0209(13) -0.0121(12)
C10 0.0369(15) 0.0396(17) 0.0468(18) 0.0064(13) -0.0161(13) -0.0229(14)
C8 0.0468(17) 0.0496(19) 0.058(2) 0.0116(15) -0.0294(16) -0.0197(16)
C4 0.0363(15) 0.0403(17) 0.0431(17) -0.0041(12) -0.0173(13) -0.0119(13)
C12 0.0426(17) 0.055(2) 0.052(2) 0.0082(14) -0.0259(15) -0.0103(16)
C7 0.0411(18) 0.053(2) 0.079(3) -0.0054(15) -0.0153(18) -0.024(2)
C9 0.055(2) 0.065(2) 0.071(2) 0.0070(17) -0.0269(19) -0.035(2)
N4 0.0546(17) 0.074(2) 0.065(2) 0.0001(15) -0.0364(15) -0.0154(16)
C16 0.0358(16) 0.059(2) 0.052(2) -0.0043(14) -0.0144(15) 0.0035(16)
N7 0.0452(15) 0.0630(19) 0.075(2) 0.0035(14) -0.0313(15) -0.0265(16)
C14 0.0325(14) 0.0386(16) 0.0392(16) 0.0010(12) -0.0160(12) -0.0099(13)
C11 0.060(2) 0.078(3) 0.065(2) 0.0004(19) -0.0315(19) -0.032(2)
C2 0.0380(17) 0.052(2) 0.105(3) 0.0157(15) -0.0298(19) -0.035(2)
C6 0.0459(18) 0.0428(19) 0.066(2) 0.0022(15) -0.0139(17) -0.0057(16)
C1 0.0381(16) 0.0505(19) 0.070(2) 0.0071(14) -0.0288(16) -0.0205(17)
C3 0.0442(17) 0.049(2) 0.078(3) 0.0044(15) -0.0186(17) -0.0343(18)

loop_
_atom_type_symbol
_atom_type_description
_atom_type_scat_dispersion_real
_atom_type_scat_dispersion_imag
_atom_type_scat_source
C C 0.0033 0.0016 'International Tables Vol C Tables 4.2.6.8 and 6.1.1.4'
H H 0.0000 0.0000 'International Tables Vol C Tables 4.2.6.8 and 6.1.1.4'
N N 0.0061 0.0033 'International Tables Vol C Tables 4.2.6.8 and 6.1.1.4'
O O 0.0106 0.0060 'International Tables Vol C Tables 4.2.6.8 and 6.1.1.4'
S S 0.1246 0.1234 'International Tables Vol C Tables 4.2.6.8 and 6.1.1.4'
Mn Mn 0.3368 0.7283 'International Tables Vol C Tables 4.2.6.8 and 6.1.1.4'

loop_
_geom_angle_atom_site_label_1
_geom_angle_atom_site_label_2
_geom_angle_atom_site_label_3
_geom_angle_site_symmetry_1
_geom_angle_site_symmetry_3
_geom_angle
N1 Mn1 N1 2_665 . 180.0
N1 Mn1 N5 2_665 2_665 90.29(8)
N1 Mn1 N5 . 2_665 89.71(8)
N1 Mn1 N5 2_665 . 89.71(8)
N1 Mn1 N5 . . 90.29(8)
N5 Mn1 N5 2_665 . 180.0
N1 Mn1 N2 2_665 . 89.51(8)
N1 Mn1 N2 . . 90.49(8)
N5 Mn1 N2 2_665 . 89.26(8)
N5 Mn1 N2 . . 90.74(8)
N1 Mn1 N2 2_665 2_665 90.49(8)
N1 Mn1 N2 . 2_665 89.51(8)
N5 Mn1 N2 2_665 2_665 90.74(8)
N5 Mn1 N2 . 2_665 89.26(8)
N2 Mn1 N2 . 2_665 180.0
C13 O1 C18 . . 117.9(2)
C15 N2 C14 . . 117.3(2)
C15 N2 Mn1 . . 121.06(18)
C14 N2 Mn1 . . 121.59(17)
C13 N3 C9 . . 114.8(3)
C1 N5 C5 . . 117.0(2)
C1 N5 Mn1 . . 121.78(18)
C5 N5 Mn1 . . 121.14(17)
C10 O2 C4 . . 119.3(2)
C19 N1 Mn1 . . 157.5(2)
C18 C17 C16 . . 117.8(3)
C18 C17 H17 . . 121.1
C16 C17 H17 . . 121.1
N3 C13 O1 . . 119.2(2)
N3 C13 C12 . . 124.0(3)
O1 C13 C12 . . 116.9(3)
C10 N6 C6 . . 114.9(3)
N1 C19 S2 . . 178.8(2)
N2 C15 C16 . . 122.9(3)
N2 C15 H15 . . 118.5
C16 C15 H15 . . 118.5
N5 C5 C4 . . 122.5(3)
N5 C5 H5 . . 118.8
C4 C5 H5 . . 118.8
C17 C18 C14 . . 120.2(3)
C17 C18 O1 . . 120.5(3)
C14 C18 O1 . . 119.1(2)
N6 C10 O2 . . 120.4(2)
N6 C10 C8 . . 123.8(3)
O2 C10 C8 . . 115.8(3)
N7 C8 C10 . . 120.7(3)
N7 C8 H8 . . 119.7
C10 C8 H8 . . 119.7
C3 C4 C5 . . 120.2(3)
C3 C4 O2 . . 122.8(3)
C5 C4 O2 . . 116.8(2)
N4 C12 C13 . . 120.9(3)
N4 C12 H12 . . 119.6
C13 C12 H12 . . 119.6
N7 C7 C6 . . 122.7(3)
N7 C7 H7 . . 118.7
C6 C7 H7 . . 118.7
N3 C9 C11 . . 122.2(3)
N3 C9 H9 . . 118.9
C11 C9 H9 . . 118.9
C12 N4 C11 . . 115.9(3)
C15 C16 C17 . . 119.3(3)
C15 C16 H16 . . 120.3
C17 C16 H16 . . 120.3
C8 N7 C7 . . 116.2(3)
N2 C14 C18 . . 122.4(2)
N2 C14 H14 . . 118.8
C18 C14 H14 . . 118.8
N4 C11 C9 . . 122.3(3)
N4 C11 H11 . . 118.8
C9 C11 H11 . . 118.8
C3 C2 C1 . . 119.2(3)
C3 C2 H2 . . 120.4
C1 C2 H2 . . 120.4
N6 C6 C7 . . 121.7(3)
N6 C6 H6 . . 119.1
C7 C6 H6 . . 119.1
N5 C1 C2 . . 123.1(3)
N5 C1 H1 . . 118.4
C2 C1 H1 . . 118.4
C4 C3 C2 . . 117.9(3)
C4 C3 H3 . . 121.0
C2 C3 H3 . . 121.0

loop_
_geom_bond_atom_site_label_1
_geom_bond_atom_site_label_2
_geom_bond_site_symmetry_2
_geom_bond_distance
_geom_bond_publ_flag
Mn1 N1 2_665 2.146(2) ?
Mn1 N1 . 2.146(2) y
Mn1 N5 2_665 2.305(2) ?
Mn1 N5 . 2.305(2) y
Mn1 N2 . 2.342(2) y
Mn1 N2 2_665 2.342(2) ?
S2 C19 . 1.611(3) ?
O1 C13 . 1.370(3) ?
O1 C18 . 1.390(3) ?
N2 C15 . 1.336(3) ?
N2 C14 . 1.337(3) ?
N3 C13 . 1.299(3) ?
N3 C9 . 1.343(4) ?
N5 C1 . 1.336(3) ?
N5 C5 . 1.340(3) ?
O2 C10 . 1.367(3) ?
O2 C4 . 1.395(3) ?
N1 C19 . 1.165(3) ?
C17 C18 . 1.364(4) ?
C17 C16 . 1.376(4) ?
C17 H17 . 0.9300 ?
C13 C12 . 1.387(4) ?
N6 C10 . 1.304(4) ?
N6 C6 . 1.349(4) ?
C15 C16 . 1.372(4) ?
C15 H15 . 0.9300 ?
C5 C4 . 1.368(4) ?
C5 H5 . 0.9300 ?
C18 C14 . 1.369(4) ?
C10 C8 . 1.389(4) ?
C8 N7 . 1.319(4) ?
C8 H8 . 0.9300 ?
C4 C3 . 1.364(4) ?
C12 N4 . 1.320(4) ?
C12 H12 . 0.9300 ?
C7 N7 . 1.326(5) ?
C7 C6 . 1.362(4) ?
C7 H7 . 0.9300 ?
C9 C11 . 1.362(4) ?
C9 H9 . 0.9300 ?
N4 C11 . 1.333(4) ?
C16 H16 . 0.9300 ?
C14 H14 . 0.9300 ?
C11 H11 . 0.9300 ?
C2 C3 . 1.373(4) ?
C2 C1 . 1.373(4) ?
C2 H2 . 0.9300 ?
C6 H6 . 0.9300 ?
C1 H1 . 0.9300 ?
C3 H3 . 0.9300 ?

loop_
_geom_hbond_atom_site_label_D
_geom_hbond_atom_site_label_H
_geom_hbond_atom_site_label_A
_geom_hbond_site_symmetry_A
_geom_hbond_distance_DH
_geom_hbond_distance_HA
_geom_hbond_distance_DA
_geom_hbond_angle_DHA
C2 H2 N7 1_455 0.93 2.57 3.441(5) 156
C14 H14 N1 2_665 0.93 2.60 3.201(4) 123
C15 H15 N1 . 0.93 2.61 3.220(4) 124

loop_
_geom_torsion_atom_site_label_1
_geom_torsion_atom_site_label_2
_geom_torsion_atom_site_label_3
_geom_torsion_atom_site_label_4
_geom_torsion_site_symmetry_1
_geom_torsion
N1 Mn1 N2 C15 2_665 -170.8(2)
N1 Mn1 N2 C15 . 9.2(2)
N5 Mn1 N2 C15 2_665 -80.5(2)
N5 Mn1 N2 C15 . 99.5(2)
N1 Mn1 N2 C14 2_665 10.7(2)
N1 Mn1 N2 C14 . -169.3(2)
N5 Mn1 N2 C14 2_665 101.0(2)
N5 Mn1 N2 C14 . -79.0(2)
N1 Mn1 N5 C1 2_665 155.6(2)
N1 Mn1 N5 C1 . -24.4(2)
N2 Mn1 N5 C1 . -114.9(2)
N2 Mn1 N5 C1 2_665 65.1(2)
N1 Mn1 N5 C5 2_665 -26.9(2)
N1 Mn1 N5 C5 . 153.1(2)
N2 Mn1 N5 C5 . 62.6(2)
N2 Mn1 N5 C5 2_665 -117.4(2)
N5 Mn1 N1 C19 2_665 132.1(6)
N5 Mn1 N1 C19 . -47.9(6)
N2 Mn1 N1 C19 . 42.9(6)
N2 Mn1 N1 C19 2_665 -137.1(6)
C9 N3 C13 O1 . 179.9(3)
C9 N3 C13 C12 . 0.2(4)
C18 O1 C13 N3 . 2.2(4)
C18 O1 C13 C12 . -178.1(2)
C14 N2 C15 C16 . 0.4(4)
Mn1 N2 C15 C16 . -178.1(2)
C1 N5 C5 C4 . 0.3(4)
Mn1 N5 C5 C4 . -177.3(2)
C16 C17 C18 C14 . 1.0(4)
C16 C17 C18 O1 . -174.7(3)
C13 O1 C18 C17 . -92.5(3)
C13 O1 C18 C14 . 91.7(3)
C6 N6 C10 O2 . 179.1(2)
C6 N6 C10 C8 . -0.7(4)
C4 O2 C10 N6 . 2.3(4)
C4 O2 C10 C8 . -177.9(2)
N6 C10 C8 N7 . 2.5(5)
O2 C10 C8 N7 . -177.4(3)
N5 C5 C4 C3 . 0.8(5)
N5 C5 C4 O2 . 175.8(2)
C10 O2 C4 C3 . -64.0(4)
C10 O2 C4 C5 . 121.1(3)
N3 C13 C12 N4 . -0.7(5)
O1 C13 C12 N4 . 179.6(3)
C13 N3 C9 C11 . 0.8(5)
C13 C12 N4 C11 . 0.1(5)
N2 C15 C16 C17 . -0.3(5)
C18 C17 C16 C15 . -0.4(5)
C10 C8 N7 C7 . -1.8(4)
C6 C7 N7 C8 . -0.4(5)
C15 N2 C14 C18 . 0.3(4)
Mn1 N2 C14 C18 . 178.75(19)
C17 C18 C14 N2 . -1.0(4)
O1 C18 C14 N2 . 174.8(2)
C12 N4 C11 C9 . 0.9(5)
N3 C9 C11 N4 . -1.4(6)
C10 N6 C6 C7 . -1.5(4)
N7 C7 C6 N6 . 2.2(5)
C5 N5 C1 C2 . -1.3(5)
Mn1 N5 C1 C2 . 176.3(3)
C3 C2 C1 N5 . 1.2(5)
C5 C4 C3 C2 . -0.9(5)
O2 C4 C3 C2 . -175.6(3)
C1 C2 C3 C4 . 0.0(5)
